data_4305304
loop_
_publ_author_name
'Michael Seitz'
'Evan G. Moore'
'Kenneth N. Raymond'

_publ_contact_author_email raymond@socrates.berkeley.edu
_publ_contact_author_name 'Kenneth N. Raymond'
_publ_section_title
;
Highly Fluorescent Group 13 Metal Complexes With Cyclic, Aromatic
Hydroxamic Acid Ligands
;
_journal_name_full 'Inorganic Chemistry'
_journal_page_first 8665
_journal_page_last 8673
_journal_paper_doi 10.1021/ic800269w
_journal_volume 47
_journal_year 2008
_chemical_formula_sum 'C36 H30 In N7 O9'
_chemical_formula_weight 819.49
_chemical_name_systematic
;
 ?
;
_space_group_IT_number 148
_symmetry_cell_setting trigonal
_symmetry_space_group_name_Hall '-R 3'
_symmetry_space_group_name_H-M 'R -3 :H'
_atom_sites_solution_hydrogens geom
_atom_sites_solution_primary direct
_atom_sites_solution_secondary difmap
_audit_creation_method SHELXL-97
_cell_angle_alpha 90.00
_cell_angle_beta 90.00
_cell_angle_gamma 120.00
_cell_formula_units_Z 6
_cell_length_a 13.0384(15)
_cell_length_b 13.0384(15)
_cell_length_c 32.870(8)
_cell_measurement_reflns_used 1901
_cell_measurement_temperature 169(2)
_cell_measurement_theta_max 21.94
_cell_measurement_theta_min 3.59
_cell_volume 4839.3(14)
_computing_cell_refinement 'SAINT 7.07B (Bruker, 2006)'
_computing_data_collection 'SMART V5.059 (Bruker, 2006)'
_computing_data_reduction 'SAINT 7.07B (Bruker, 2006)'
_computing_structure_refinement 'SHELXL-97 (Sheldrick, 1997)'
_computing_structure_solution 'SIR92 (Altomare et al., 1993)'
_diffrn_ambient_temperature 169(2)
_diffrn_detector_area_resol_mean 81.92
_diffrn_measured_fraction_theta_full 0.951
_diffrn_measured_fraction_theta_max 0.951
_diffrn_measurement_device_type 'Siemens SMART CCD'
_diffrn_measurement_method \w/2\q-scans
_diffrn_radiation_monochromator graphite
_diffrn_radiation_source 'fine-focus sealed tube'
_diffrn_radiation_type MoK\a
_diffrn_radiation_wavelength 0.71073
_diffrn_reflns_av_R_equivalents 0.0415
_diffrn_reflns_av_sigmaI/netI 0.0465
_diffrn_reflns_limit_h_max 16
_diffrn_reflns_limit_h_min -8
_diffrn_reflns_limit_k_max 8
_diffrn_reflns_limit_k_min -16
_diffrn_reflns_limit_l_max 35
_diffrn_reflns_limit_l_min -40
_diffrn_reflns_number 7861
_diffrn_reflns_theta_full 26.40
_diffrn_reflns_theta_max 26.40
_diffrn_reflns_theta_min 3.59
_diffrn_standards_decay_% 0
_diffrn_standards_number 0
_exptl_absorpt_coefficient_mu 0.805
_exptl_absorpt_correction_T_max 0.95
_exptl_absorpt_correction_T_min 0.81
_exptl_absorpt_correction_type multi-scan
_exptl_absorpt_process_details '(SADABS; Bruker, 2005)'
_exptl_crystal_colour yellow
_exptl_crystal_density_diffrn 1.687
_exptl_crystal_density_method 'not measured'
_exptl_crystal_description plate
_exptl_crystal_F_000 2496
_exptl_crystal_size_max 0.37
_exptl_crystal_size_mid 0.22
_exptl_crystal_size_min 0.07
_refine_diff_density_max 1.110
_refine_diff_density_min -0.301
_refine_diff_density_rms 0.073
_refine_ls_extinction_method none
_refine_ls_goodness_of_fit_ref 1.012
_refine_ls_hydrogen_treatment constr
_refine_ls_matrix_type full
_refine_ls_number_parameters 160
_refine_ls_number_reflns 2116
_refine_ls_number_restraints 0
_refine_ls_restrained_S_all 1.012
_refine_ls_R_factor_all 0.0560
_refine_ls_R_factor_gt 0.0344
_refine_ls_shift/su_max 0.001
_refine_ls_shift/su_mean 0.000
_refine_ls_structure_factor_coef Fsqd
_refine_ls_weighting_details 'calc w=1/[\s^2^(Fo^2^)+(0.0422P)^2^+0.0525P] where P=(Fo^2^+2Fc^2^)/3'
_refine_ls_weighting_scheme calc
_refine_ls_wR_factor_gt 0.0706
_refine_ls_wR_factor_ref 0.0761
_reflns_number_gt 1636
_reflns_number_total 2116
_reflns_threshold_expression >2sigma(I)
_cod_data_source_file ic800269w_si_002.cif
_cod_data_source_block Tren-Hoiqo-In
_cod_original_sg_symbol_H-M 'R -3'
_cod_database_code 4305304

loop_
_symmetry_equiv_pos_as_xyz
'x, y, z'
'-y, x-y, z'
'-x+y, -x, z'
'x+2/3, y+1/3, z+1/3'
'-y+2/3, x-y+1/3, z+1/3'
'-x+y+2/3, -x+1/3, z+1/3'
'x+1/3, y+2/3, z+2/3'
'-y+1/3, x-y+2/3, z+2/3'
'-x+y+1/3, -x+2/3, z+2/3'
'-x, -y, -z'
'y, -x+y, -z'
'x-y, x, -z'
'-x+2/3, -y+1/3, -z+1/3'
'y+2/3, -x+y+1/3, -z+1/3'
'x-y+2/3, x+1/3, -z+1/3'
'-x+1/3, -y+2/3, -z+2/3'
'y+1/3, -x+y+2/3, -z+2/3'
'x-y+1/3, x+2/3, -z+2/3'

loop_
_atom_site_label
_atom_site_type_symbol
_atom_site_fract_x
_atom_site_fract_y
_atom_site_fract_z
_atom_site_U_iso_or_equiv
_atom_site_adp_type
_atom_site_occupancy
_atom_site_symmetry_multiplicity
_atom_site_calc_flag
_atom_site_refinement_flags
_atom_site_disorder_assembly
_atom_site_disorder_group
In1 In 0.0000 0.0000 0.228397(10) 0.03143(14) Uani 1 3 d S . .
O3 O 0.01382(17) -0.13007(17) 0.26402(5) 0.0348(5) Uani 1 1 d . . .
O2 O -0.03982(18) -0.14280(17) 0.18751(6) 0.0365(5) Uani 1 1 d . . .
O1 O -0.0324(2) -0.38859(19) 0.11189(7) 0.0541(6) Uani 1 1 d . . .
N3 N -0.0040(2) -0.2169(2) 0.20253(7) 0.0337(6) Uani 1 1 d . . .
N2 N -0.0378(2) -0.2188(2) 0.11480(8) 0.0435(7) Uani 1 1 d . . .
H2 H -0.0333 -0.1631 0.1301 0.052 Uiso 1 1 calc R . .
N1 N 0.0000 0.0000 0.07558(12) 0.0378(10) Uani 1 3 d S . .
C11 C 0.0587(3) -0.2861(3) 0.25934(10) 0.0382(7) Uani 1 1 d . . .
C9 C 0.1189(3) -0.3567(3) 0.31688(12) 0.0552(10) Uani 1 1 d . . .
H9 H 0.1323 -0.3568 0.3447 0.066 Uiso 1 1 calc R . .
C1 C -0.0869(3) -0.1195(3) 0.06148(9) 0.0427(8) Uani 1 1 d . . .
H1A H -0.0949 -0.1170 0.0322 0.051 Uiso 1 1 calc R . .
H1B H -0.1631 -0.1413 0.0734 0.051 Uiso 1 1 calc R . .
C4 C 0.0039(3) -0.2969(3) 0.17636(9) 0.0388(7) Uani 1 1 d . . .
C2 C -0.0578(3) -0.2156(3) 0.07130(9) 0.0450(8) Uani 1 1 d . . .
H2A H -0.1227 -0.2917 0.0627 0.054 Uiso 1 1 calc R . .
H2B H 0.0125 -0.2010 0.0565 0.054 Uiso 1 1 calc R . .
C6 C 0.0745(3) -0.3628(3) 0.23325(10) 0.0455(8) Uani 1 1 d . . .
C3 C -0.0262(3) -0.3058(3) 0.13153(10) 0.0413(8) Uani 1 1 d . . .
C5 C 0.0441(3) -0.3667(3) 0.19164(10) 0.0458(8) Uani 1 1 d . . .
H5 H 0.0520 -0.4187 0.1743 0.055 Uiso 1 1 calc R . .
C10 C 0.0788(3) -0.2859(3) 0.30127(10) 0.0429(8) Uani 1 1 d . . .
H10 H 0.0648 -0.2375 0.3185 0.052 Uiso 1 1 calc R . .
C7 C 0.1189(3) -0.4323(3) 0.25017(13) 0.0562(10) Uani 1 1 d . . .
H7 H 0.1340 -0.4808 0.2334 0.067 Uiso 1 1 calc R . .
C12 C 0.0218(2) -0.2080(2) 0.24276(9) 0.0336(7) Uani 1 1 d . . .
C8 C 0.1397(3) -0.4288(3) 0.29076(14) 0.0612(11) Uani 1 1 d . . .
H8 H 0.1685 -0.4756 0.3014 0.073 Uiso 1 1 calc R . .

loop_
_atom_site_aniso_label
_atom_site_aniso_U_11
_atom_site_aniso_U_22
_atom_site_aniso_U_33
_atom_site_aniso_U_23
_atom_site_aniso_U_13
_atom_site_aniso_U_12
In1 0.03032(16) 0.03032(16) 0.0337(2) 0.000 0.000 0.01516(8)
O3 0.0360(12) 0.0346(12) 0.0369(11) 0.0034(9) 0.0037(9) 0.0200(10)
O2 0.0446(13) 0.0339(12) 0.0386(11) -0.0023(9) -0.0019(9) 0.0253(10)
O1 0.0701(17) 0.0328(13) 0.0563(14) -0.0047(11) 0.0156(12) 0.0233(12)
N3 0.0326(14) 0.0275(13) 0.0422(15) 0.0024(11) 0.0043(11) 0.0158(12)
N2 0.0557(18) 0.0322(15) 0.0425(15) -0.0033(12) 0.0055(13) 0.0219(14)
N1 0.0386(16) 0.0386(16) 0.036(2) 0.000 0.000 0.0193(8)
C11 0.0253(16) 0.0284(16) 0.057(2) 0.0129(14) 0.0077(14) 0.0106(14)
C9 0.040(2) 0.054(2) 0.070(2) 0.0250(19) 0.0014(17) 0.0220(18)
C1 0.0422(19) 0.045(2) 0.0404(18) -0.0025(15) 0.0022(14) 0.0212(17)
C4 0.0371(18) 0.0245(16) 0.0513(19) 0.0026(14) 0.0118(15) 0.0128(14)
C2 0.051(2) 0.0382(19) 0.0434(19) -0.0051(15) 0.0048(15) 0.0202(16)
C6 0.0401(19) 0.0305(18) 0.065(2) 0.0127(16) 0.0134(17) 0.0171(16)
C3 0.0378(18) 0.0294(18) 0.050(2) -0.0019(15) 0.0108(15) 0.0114(15)
C5 0.050(2) 0.0286(17) 0.061(2) 0.0039(15) 0.0152(17) 0.0212(16)
C10 0.0339(18) 0.0372(19) 0.054(2) 0.0103(15) 0.0043(15) 0.0152(16)
C7 0.053(2) 0.037(2) 0.083(3) 0.0143(19) 0.013(2) 0.0257(18)
C12 0.0243(15) 0.0261(16) 0.0445(18) 0.0057(13) 0.0058(13) 0.0082(13)
C8 0.050(2) 0.041(2) 0.098(3) 0.027(2) 0.004(2) 0.0265(19)

loop_
_atom_type_symbol
_atom_type_description
_atom_type_scat_dispersion_real
_atom_type_scat_dispersion_imag
_atom_type_scat_source
C C 0.0033 0.0016 'International Tables Vol C Tables 4.2.6.8 and 6.1.1.4'
H H 0.0000 0.0000 'International Tables Vol C Tables 4.2.6.8 and 6.1.1.4'
N N 0.0061 0.0033 'International Tables Vol C Tables 4.2.6.8 and 6.1.1.4'
O O 0.0106 0.0060 'International Tables Vol C Tables 4.2.6.8 and 6.1.1.4'
In In -0.7276 1.3100 'International Tables Vol C Tables 4.2.6.8 and 6.1.1.4'

loop_
_geom_angle_atom_site_label_1
_geom_angle_atom_site_label_2
_geom_angle_atom_site_label_3
_geom_angle
_geom_angle_site_symmetry_1
_geom_angle_site_symmetry_3
_geom_angle_publ_flag
O2 In1 O2 84.71(8) 3 . ?
O2 In1 O2 84.71(8) 3 2 ?
O2 In1 O2 84.71(8) . 2 ?
O2 In1 O3 116.69(8) 3 2 ?
O2 In1 O3 147.93(8) . 2 ?
O2 In1 O3 74.58(7) 2 2 ?
O2 In1 O3 74.58(7) 3 3 ?
O2 In1 O3 116.69(8) . 3 ?
O2 In1 O3 147.93(8) 2 3 ?
O3 In1 O3 92.95(7) 2 3 ?
O2 In1 O3 147.93(8) 3 . ?
O2 In1 O3 74.58(7) . . ?
O2 In1 O3 116.69(8) 2 . ?
O3 In1 O3 92.95(7) 2 . ?
O3 In1 O3 92.95(7) 3 . ?
C12 O3 In1 113.74(17) . . ?
N3 O2 In1 111.73(15) . . ?
C12 N3 O2 116.9(2) . . ?
C12 N3 C4 123.9(3) . . ?
O2 N3 C4 119.2(2) . . ?
C3 N2 C2 121.7(3) . . ?
C3 N2 H2 119.1 . . ?
C2 N2 H2 119.1 . . ?
C1 N1 C1 110.55(18) . 3 ?
C1 N1 C1 110.55(18) . 2 ?
C1 N1 C1 110.55(18) 3 2 ?
C10 C11 C6 120.4(3) . . ?
C10 C11 C12 120.1(3) . . ?
C6 C11 C12 119.5(3) . . ?
C10 C9 C8 119.5(3) . . ?
C10 C9 H9 120.3 . . ?
C8 C9 H9 120.3 . . ?
N1 C1 C2 115.6(2) . . ?
N1 C1 H1A 108.4 . . ?
C2 C1 H1A 108.4 . . ?
N1 C1 H1B 108.4 . . ?
C2 C1 H1B 108.4 . . ?
H1A C1 H1B 107.5 . . ?
C5 C4 N3 118.2(3) . . ?
C5 C4 C3 118.8(3) . . ?
N3 C4 C3 123.0(3) . . ?
N2 C2 C1 110.8(2) . . ?
N2 C2 H2A 109.5 . . ?
C1 C2 H2A 109.5 . . ?
N2 C2 H2B 109.5 . . ?
C1 C2 H2B 109.5 . . ?
H2A C2 H2B 108.1 . . ?
C11 C6 C7 117.9(3) . . ?
C11 C6 C5 118.4(3) . . ?
C7 C6 C5 123.6(3) . . ?
O1 C3 N2 123.1(3) . . ?
O1 C3 C4 118.8(3) . . ?
N2 C3 C4 118.0(3) . . ?
C4 C5 C6 121.9(3) . . ?
C4 C5 H5 119.0 . . ?
C6 C5 H5 119.0 . . ?
C9 C10 C11 120.1(3) . . ?
C9 C10 H10 120.0 . . ?
C11 C10 H10 120.0 . . ?
C8 C7 C6 120.4(3) . . ?
C8 C7 H7 119.8 . . ?
C6 C7 H7 119.8 . . ?
O3 C12 N3 119.0(3) . . ?
O3 C12 C11 123.1(3) . . ?
N3 C12 C11 117.9(3) . . ?
C7 C8 C9 121.6(3) . . ?
C7 C8 H8 119.2 . . ?
C9 C8 H8 119.2 . . ?

loop_
_geom_bond_atom_site_label_1
_geom_bond_atom_site_label_2
_geom_bond_distance
_geom_bond_site_symmetry_2
_geom_bond_publ_flag
In1 O2 2.1392(19) 3 ?
In1 O2 2.1392(19) . ?
In1 O2 2.1392(19) 2 ?
In1 O3 2.1414(19) 2 ?
In1 O3 2.1414(19) 3 ?
In1 O3 2.1414(19) . ?
O3 C12 1.280(3) . ?
O2 N3 1.358(3) . ?
O1 C3 1.225(3) . ?
N3 C12 1.355(4) . ?
N3 C4 1.395(4) . ?
N2 C3 1.336(4) . ?
N2 C2 1.458(4) . ?
N2 H2 0.8600 . ?
N1 C1 1.470(3) . ?
N1 C1 1.470(3) 3 ?
N1 C1 1.470(3) 2 ?
C11 C10 1.402(4) . ?
C11 C6 1.408(4) . ?
C11 C12 1.433(4) . ?
C9 C10 1.369(4) . ?
C9 C8 1.396(5) . ?
C9 H9 0.9300 . ?
C1 C2 1.513(4) . ?
C1 H1A 0.9700 . ?
C1 H1B 0.9700 . ?
C4 C5 1.354(4) . ?
C4 C3 1.514(4) . ?
C2 H2A 0.9700 . ?
C2 H2B 0.9700 . ?
C6 C7 1.411(5) . ?
C6 C5 1.418(4) . ?
C5 H5 0.9300 . ?
C10 H10 0.9300 . ?
C7 C8 1.358(5) . ?
C7 H7 0.9300 . ?
C8 H8 0.9300 . ?

loop_
_geom_torsion_atom_site_label_1
_geom_torsion_atom_site_label_2
_geom_torsion_atom_site_label_3
_geom_torsion_atom_site_label_4
_geom_torsion
_geom_torsion_site_symmetry_1
_geom_torsion_site_symmetry_2
_geom_torsion_site_symmetry_3
_geom_torsion_site_symmetry_4
_geom_torsion_publ_flag
O2 In1 O3 C12 68.1(2) 3 . . . ?
O2 In1 O3 C12 16.41(17) . . . . ?
O2 In1 O3 C12 -59.37(19) 2 . . . ?
O3 In1 O3 C12 -133.6(2) 2 . . . ?
O3 In1 O3 C12 133.3(2) 3 . . . ?
O2 In1 O2 N3 -171.84(18) 3 . . . ?
O2 In1 O2 N3 103.0(2) 2 . . . ?
O3 In1 O2 N3 53.6(2) 2 . . . ?
O3 In1 O2 N3 -102.04(16) 3 . . . ?
O3 In1 O2 N3 -16.57(15) . . . . ?
In1 O2 N3 C12 15.8(3) . . . . ?
In1 O2 N3 C4 -164.41(19) . . . . ?
C1 N1 C1 C2 175.5(2) 3 . . . ?
C1 N1 C1 C2 52.7(4) 2 . . . ?
C12 N3 C4 C5 -2.7(4) . . . . ?
O2 N3 C4 C5 177.5(2) . . . . ?
C12 N3 C4 C3 179.6(3) . . . . ?
O2 N3 C4 C3 -0.2(4) . . . . ?
C3 N2 C2 C1 171.0(3) . . . . ?
N1 C1 C2 N2 54.8(4) . . . . ?
C10 C11 C6 C7 -4.4(5) . . . . ?
C12 C11 C6 C7 175.6(3) . . . . ?
C10 C11 C6 C5 175.1(3) . . . . ?
C12 C11 C6 C5 -5.0(4) . . . . ?
C2 N2 C3 O1 -0.5(5) . . . . ?
C2 N2 C3 C4 175.3(3) . . . . ?
C5 C4 C3 O1 12.0(4) . . . . ?
N3 C4 C3 O1 -170.3(3) . . . . ?
C5 C4 C3 N2 -164.1(3) . . . . ?
N3 C4 C3 N2 13.7(4) . . . . ?
N3 C4 C5 C6 1.9(5) . . . . ?
C3 C4 C5 C6 179.7(3) . . . . ?
C11 C6 C5 C4 1.9(5) . . . . ?
C7 C6 C5 C4 -178.7(3) . . . . ?
C8 C9 C10 C11 0.1(5) . . . . ?
C6 C11 C10 C9 2.8(5) . . . . ?
C12 C11 C10 C9 -177.1(3) . . . . ?
C11 C6 C7 C8 3.2(5) . . . . ?
C5 C6 C7 C8 -176.2(3) . . . . ?
In1 O3 C12 N3 -13.8(3) . . . . ?
In1 O3 C12 C11 165.3(2) . . . . ?
O2 N3 C12 O3 -1.5(4) . . . . ?
C4 N3 C12 O3 178.7(2) . . . . ?
O2 N3 C12 C11 179.4(2) . . . . ?
C4 N3 C12 C11 -0.4(4) . . . . ?
C10 C11 C12 O3 5.1(4) . . . . ?
C6 C11 C12 O3 -174.8(3) . . . . ?
C10 C11 C12 N3 -175.8(3) . . . . ?
C6 C11 C12 N3 4.3(4) . . . . ?
C6 C7 C8 C9 -0.4(5) . . . . ?
C10 C9 C8 C7 -1.3(5) . . . . ?
